data_4124216
loop_
_publ_author_name
'Pinkowicz, Dawid'
'Rams, Micha\/l'
'Mi\<sek, Martin'
'Kamenev, Konstantin V.'
'Tomkowiak, Hanna'
'Katrusiak, Andrzej'
'Sieklucka, Barbara'

_publ_section_title
;
 Enforcing Multifunctionality: A Pressure-Induced Spin-Crossover
 Photomagnet.
;
_journal_issue 27
_journal_name_full 'Journal of the American Chemical Society'
_journal_page_first 8795
_journal_page_last 8802
_journal_paper_doi 10.1021/jacs.5b04303
_journal_volume 137
_journal_year 2015
_chemical_formula_moiety 'C32 H32 Mn2 N24 Nb, 4(H2 O)'
_chemical_formula_sum 'C32 H40 Mn2 N24 Nb O4'
_chemical_formula_weight 1027.67
_chemical_name_systematic
; 
 ? 
;
_space_group_IT_number 88
_symmetry_cell_setting tetragonal
_symmetry_space_group_name_Hall '-I 4ad'
_symmetry_space_group_name_H-M 'I 41/a :2'
_atom_sites_solution_hydrogens geom
_atom_sites_solution_primary direct
_atom_sites_solution_secondary difmap
_audit_creation_method SHELXL-97
_cell_angle_alpha 90.00
_cell_angle_beta 90.00
_cell_angle_gamma 90.00
_cell_formula_units_Z 4
_cell_length_a 21.3237(18)
_cell_length_b 21.3237(18)
_cell_length_c 9.287(2)
_cell_measurement_pressure 1270000
_cell_measurement_temperature 296(2)
_cell_measurement_theta_max 26.36
_cell_measurement_theta_min 4.08
_cell_volume 4222.8(10)
_computing_cell_refinement 'CrysAlis (Oxford Diffraction, 2002)'
_computing_data_collection 'CrysAlis (Oxford Diffraction, 2002)'
_computing_data_reduction 'CrysAlis (Oxford Diffraction, 2002)'
_computing_molecular_graphics
;
Mercury
;
_computing_publication_material 'SHELXL-97 (Sheldrick, 1997)'
_computing_structure_refinement 'SHELXL-97 (Sheldrick, 1997)'
_computing_structure_solution 'SHELXS-97 (Sheldrick, 1997)'
_diffrn_ambient_temperature 296(2)
_diffrn_measured_fraction_theta_full 0.530
_diffrn_measured_fraction_theta_max 0.530
_diffrn_measurement_device_type 'Kuma KM4CCD \k geometry'
_diffrn_measurement_method
;
HP omega scans - for more details see:
A. Budzianowski, A. Katrusiak in High-Pressure Crystallography
(Eds.: A. Katrusiak, P. F. McMillan),
Dordrecht: Kluwer Acad. Publ., 2004 pp.157-168
;
_diffrn_radiation_monochromator graphite
_diffrn_radiation_source 'fine-focus sealed tube'
_diffrn_radiation_type MoK\a
_diffrn_radiation_wavelength 0.71073
_diffrn_reflns_av_R_equivalents 0.0929
_diffrn_reflns_av_sigmaI/netI 0.0578
_diffrn_reflns_limit_h_max 26
_diffrn_reflns_limit_h_min -26
_diffrn_reflns_limit_k_max 23
_diffrn_reflns_limit_k_min -24
_diffrn_reflns_limit_l_max 6
_diffrn_reflns_limit_l_min -6
_diffrn_reflns_number 8932
_diffrn_reflns_theta_full 26.36
_diffrn_reflns_theta_max 26.36
_diffrn_reflns_theta_min 4.08
_exptl_absorpt_coefficient_mu 0.925
_exptl_absorpt_correction_T_max 0.836
_exptl_absorpt_correction_T_min 0.634
_exptl_absorpt_correction_type numerical
_exptl_absorpt_process_details
; 
Xcalibur CCD System, CrysAlisPro Software System, version 171.37.31;
 Oxford Diffraction Poland, 2014
;
_exptl_crystal_colour yellow
_exptl_crystal_density_diffrn 1.616
_exptl_crystal_density_method 'not measured'
_exptl_crystal_description prism
_exptl_crystal_F_000 2092
_exptl_crystal_size_max 0.52
_exptl_crystal_size_mid 0.48
_exptl_crystal_size_min 0.20
_refine_diff_density_max 1.086
_refine_diff_density_min -1.091
_refine_diff_density_rms 0.139
_refine_ls_extinction_method none
_refine_ls_goodness_of_fit_ref 1.198
_refine_ls_hydrogen_treatment mixed
_refine_ls_matrix_type full
_refine_ls_number_parameters 152
_refine_ls_number_reflns 1149
_refine_ls_number_restraints 105
_refine_ls_restrained_S_all 1.165
_refine_ls_R_factor_all 0.1207
_refine_ls_R_factor_gt 0.1048
_refine_ls_shift/su_max 0.000
_refine_ls_shift/su_mean 0.000
_refine_ls_structure_factor_coef Fsqd
_refine_ls_weighting_details 'calc w=1/[\s^2^(Fo^2^)+(0.2340P)^2^+5.6000P] where P=(Fo^2^+2Fc^2^)/3'
_refine_ls_weighting_scheme calc
_refine_ls_wR_factor_gt 0.2877
_refine_ls_wR_factor_ref 0.3217
_reflns_number_gt 874
_reflns_number_total 1149
_reflns_threshold_expression >2sigma(I)
_cod_data_source_file ja5b04303_si_005.cif
_cod_data_source_block 1.27_GPa
_cod_original_cell_volume 4223.0(12)
_cod_original_sg_symbol_H-M I4(1)/a
_cod_database_code 4124216

loop_
_symmetry_equiv_pos_as_xyz
'x, y, z'
'-x+1/2, -y, z+1/2'
'-y+3/4, x+1/4, z+1/4'
'y+3/4, -x+3/4, z+3/4'
'x+1/2, y+1/2, z+1/2'
'-x+1, -y+1/2, z+1'
'-y+5/4, x+3/4, z+3/4'
'y+5/4, -x+5/4, z+5/4'
'-x, -y, -z'
'x-1/2, y, -z-1/2'
'y-3/4, -x-1/4, -z-1/4'
'-y-3/4, x-3/4, -z-3/4'
'-x+1/2, -y+1/2, -z+1/2'
'x, y+1/2, -z'
'y-1/4, -x+1/4, -z+1/4'
'-y-1/4, x-1/4, -z-1/4'

loop_
_atom_site_label
_atom_site_type_symbol
_atom_site_fract_x
_atom_site_fract_y
_atom_site_fract_z
_atom_site_U_iso_or_equiv
_atom_site_adp_type
_atom_site_occupancy
_atom_site_symmetry_multiplicity
_atom_site_calc_flag
_atom_site_refinement_flags
O1 O 0.5597(3) 0.8699(3) 0.1991(15) 0.058(3) Uani 1 1 d DU
H1A H 0.534(4) 0.851(5) 0.129(8) 0.070 Uiso 1 1 d D
H1B H 0.554(5) 0.854(5) 0.291(4) 0.070 Uiso 1 1 d D
C1 C 0.5172(4) 0.8486(4) 0.5537(16) 0.040(3) Uani 1 1 d U
C2 C 0.4406(4) 0.7610(4) 0.4264(16) 0.034(3) Uani 1 1 d U
C13 C 0.6730(5) 1.0038(5) 0.2487(17) 0.049(3) Uani 1 1 d U
H13A H 0.7008 0.9838 0.1867 0.059 Uiso 1 1 calc R
C14 C 0.6814(5) 1.0589(5) 0.316(2) 0.065(4) Uani 1 1 d U
H14A H 0.7165 1.0847 0.3100 0.078 Uiso 1 1 calc R
C15 C 0.6280(5) 1.0699(4) 0.3978(17) 0.053(3) Uani 1 1 d U
H15A H 0.6213 1.1046 0.4562 0.063 Uiso 1 1 calc R
C23 C 0.4258(6) 1.0180(6) 0.072(2) 0.076(4) Uani 1 1 d U
H23A H 0.4196 1.0444 -0.0063 0.091 Uiso 1 1 calc R
C24 C 0.4094(5) 0.9562(5) 0.078(2) 0.061(4) Uani 1 1 d U
H24A H 0.3918 0.9312 0.0068 0.073 Uiso 1 1 calc R
C25 C 0.4252(5) 0.9400(4) 0.2167(18) 0.050(3) Uani 1 1 d U
H25A H 0.4183 0.9005 0.2561 0.060 Uiso 1 1 calc R
Mn Mn 0.5000 1.0000 0.5000 0.0401(11) Uani 1 2 d SU
N1 N 0.5232(4) 0.8997(3) 0.5162(14) 0.050(3) Uani 1 1 d U
N2 N 0.4111(4) 0.7678(4) 0.3242(17) 0.060(3) Uani 1 1 d U
N11 N 0.5873(3) 1.0225(3) 0.3790(11) 0.042(3) Uani 1 1 d U
N12 N 0.6150(4) 0.9834(3) 0.2903(15) 0.051(3) Uani 1 1 d U
H12A H 0.5985 0.9488 0.2615 0.062 Uiso 1 1 calc R
N21 N 0.4513(3) 0.9870(3) 0.2876(14) 0.045(3) Uani 1 1 d U
N22 N 0.4515(5) 1.0341(3) 0.1936(17) 0.059(3) Uani 1 1 d U
H22A H 0.4667 1.0706 0.2110 0.071 Uiso 1 1 calc R
Nb Nb 0.5000 0.7500 0.6250 0.0294(10) Uani 1 4 d SU

loop_
_atom_site_aniso_label
_atom_site_aniso_U_11
_atom_site_aniso_U_22
_atom_site_aniso_U_33
_atom_site_aniso_U_23
_atom_site_aniso_U_13
_atom_site_aniso_U_12
O1 0.068(4) 0.060(4) 0.047(8) 0.002(4) 0.001(4) -0.005(3)
C1 0.049(4) 0.036(4) 0.035(9) -0.002(4) -0.003(4) 0.001(3)
C2 0.035(4) 0.038(4) 0.028(9) 0.000(4) 0.005(4) 0.002(3)
C13 0.049(5) 0.055(5) 0.043(10) 0.007(5) 0.003(5) 0.000(4)
C14 0.065(5) 0.066(6) 0.064(10) 0.009(6) 0.003(6) -0.009(5)
C15 0.057(5) 0.046(4) 0.055(10) 0.006(4) 0.005(5) -0.001(4)
C23 0.086(7) 0.068(6) 0.073(11) 0.004(6) -0.018(7) -0.004(6)
C24 0.073(6) 0.057(5) 0.054(10) -0.007(6) -0.004(6) -0.009(5)
C25 0.059(5) 0.042(4) 0.050(10) 0.005(5) -0.004(5) -0.015(4)
Mn 0.0472(13) 0.0349(12) 0.038(3) 0.0060(9) -0.0048(10) -0.0034(7)
N1 0.058(4) 0.044(4) 0.048(9) 0.002(4) -0.007(4) -0.001(3)
N2 0.050(4) 0.079(5) 0.051(9) 0.010(5) -0.010(5) 0.000(4)
N11 0.040(4) 0.043(4) 0.042(9) -0.005(4) -0.012(3) -0.007(3)
N12 0.057(4) 0.046(4) 0.051(9) 0.000(4) -0.003(4) -0.001(3)
N21 0.048(4) 0.048(4) 0.039(9) 0.007(4) -0.003(4) -0.005(3)
N22 0.088(5) 0.038(4) 0.050(9) -0.003(4) -0.012(6) -0.011(4)
Nb 0.0305(9) 0.0305(9) 0.027(3) 0.000 0.000 0.000

loop_
_atom_type_symbol
_atom_type_description
_atom_type_scat_dispersion_real
_atom_type_scat_dispersion_imag
_atom_type_scat_source
C C 0.0033 0.0016 'International Tables Vol C Tables 4.2.6.8 and 6.1.1.4'
H H 0.0000 0.0000 'International Tables Vol C Tables 4.2.6.8 and 6.1.1.4'
N N 0.0061 0.0033 'International Tables Vol C Tables 4.2.6.8 and 6.1.1.4'
O O 0.0106 0.0060 'International Tables Vol C Tables 4.2.6.8 and 6.1.1.4'
Mn Mn 0.3368 0.7283 'International Tables Vol C Tables 4.2.6.8 and 6.1.1.4'
Nb Nb -2.0727 0.6215 'International Tables Vol C Tables 4.2.6.8 and 6.1.1.4'

loop_
_geom_angle_atom_site_label_1
_geom_angle_atom_site_label_2
_geom_angle_atom_site_label_3
_geom_angle
_geom_angle_site_symmetry_1
_geom_angle_site_symmetry_3
N1 C1 Nb 176.9(7) . .
N2 C2 Nb 178.4(9) . .
C14 C13 N12 105.5(11) . .
C13 C14 C15 107.0(10) . .
N11 C15 C14 109.4(11) . .
N22 C23 C24 109.0(15) . .
C23 C24 C25 102.6(13) . .
N21 C25 C24 112.4(9) . .
N1 Mn N1 180.000(1) . 9_676
N1 Mn N11 86.8(3) . 9_676
N1 Mn N11 93.2(3) 9_676 9_676
N1 Mn N11 93.2(3) . .
N1 Mn N11 86.8(3) 9_676 .
N11 Mn N11 180.0(4) 9_676 .
N1 Mn N21 92.5(4) . .
N1 Mn N21 87.5(4) 9_676 .
N11 Mn N21 91.7(3) 9_676 .
N11 Mn N21 88.3(3) . .
N1 Mn N21 87.5(4) . 9_676
N1 Mn N21 92.5(4) 9_676 9_676
N11 Mn N21 88.3(3) 9_676 9_676
N11 Mn N21 91.7(3) . 9_676
N21 Mn N21 180.000(3) . 9_676
C1 N1 Mn 156.3(9) . .
N12 N11 C15 105.6(8) . .
N12 N11 Mn 123.8(6) . .
C15 N11 Mn 129.5(8) . .
N11 N12 C13 112.5(8) . .
C25 N21 N22 104.2(12) . .
C25 N21 Mn 136.6(8) . .
N22 N21 Mn 118.8(7) . .
C23 N22 N21 111.7(10) . .
C1 Nb C1 95.0(2) 12_767 6_564
C1 Nb C1 95.0(2) 12_767 .
C1 Nb C1 145.5(7) 6_564 .
C1 Nb C1 145.5(7) 12_767 15_566
C1 Nb C1 95.0(2) 6_564 15_566
C1 Nb C1 95.0(2) . 15_566
C1 Nb C2 76.3(4) 12_767 15_566
C1 Nb C2 142.2(5) 6_564 15_566
C1 Nb C2 72.3(5) . 15_566
C1 Nb C2 75.6(4) 15_566 15_566
C1 Nb C2 75.6(4) 12_767 12_767
C1 Nb C2 72.3(5) 6_564 12_767
C1 Nb C2 142.2(5) . 12_767
C1 Nb C2 76.3(4) 15_566 12_767
C2 Nb C2 69.9(5) 15_566 12_767
C1 Nb C2 72.3(5) 12_767 .
C1 Nb C2 76.3(4) 6_564 .
C1 Nb C2 75.6(4) . .
C1 Nb C2 142.2(5) 15_566 .
C2 Nb C2 132.2(3) 15_566 .
C2 Nb C2 132.2(3) 12_767 .
C1 Nb C2 142.2(5) 12_767 6_564
C1 Nb C2 75.6(4) 6_564 6_564
C1 Nb C2 76.3(4) . 6_564
C1 Nb C2 72.3(5) 15_566 6_564
C2 Nb C2 132.2(3) 15_566 6_564
C2 Nb C2 132.2(3) 12_767 6_564
C2 Nb C2 69.9(5) . 6_564

loop_
_geom_bond_atom_site_label_1
_geom_bond_atom_site_label_2
_geom_bond_distance
_geom_bond_site_symmetry_2
C1 N1 1.151(12) .
C1 Nb 2.234(9) .
C2 N2 1.148(17) .
C2 Nb 2.250(13) .
C13 C14 1.344(17) .
C13 N12 1.367(13) .
C14 C15 1.388(18) .
C15 N11 1.342(12) .
C23 N22 1.30(2) .
C23 C24 1.366(16) .
C24 C25 1.37(2) .
C25 N21 1.321(14) .
Mn N1 2.201(8) .
Mn N1 2.201(8) 9_676
Mn N11 2.227(8) 9_676
Mn N11 2.227(8) .
Mn N21 2.247(12) .
Mn N21 2.247(12) 9_676
N11 N12 1.312(13) .
N21 N22 1.331(16) .
Nb C1 2.234(9) 12_767
Nb C1 2.234(9) 6_564
Nb C1 2.234(9) 15_566
Nb C2 2.250(13) 15_566
Nb C2 2.250(13) 12_767
Nb C2 2.250(13) 6_564
